data_1574716
loop_
_publ_author_name
'Chai, Fuxiang'
'Wu, Weikang'
'Rajeshkumar, Thayalan'
'Huang, Zeming'
'Yuan, Qingbing'
'Wei, Yun'
'Maron, Laurent'
'Wang, Shaowu'

_publ_section_title
;
 Unique selectivity of rare-earth metal ambiphilic carbenes towards
 organic molecules and novel reactivity patterns with isonitriles
;
_journal_issue 26
_journal_name_full 'Chemical Science'
_journal_page_first 11870
_journal_page_last 11887
_journal_paper_doi 10.1039/D5SC01502B
_journal_volume 16
_journal_year 2025
_chemical_formula_moiety '0.5(C48 H94 B20 N8 O2 Yb2), C7 H8'
_chemical_formula_sum 'C31 H55 B10 N4 O Yb'
_chemical_formula_weight 780.93
_space_group_crystal_system orthorhombic
_space_group_IT_number 62
_space_group_name_Hall '-P 2ac 2n'
_space_group_name_H-M_alt 'P n m a'
_atom_sites_solution_hydrogens geom
_audit_creation_date 2024-07-08
_audit_creation_method
;
Olex2 1.3
(compiled 2020.11.12 svn.r5f609507 for OlexSys, GUI svn.r6408)
;
_audit_update_record
;
2025-01-26 deposited with the CCDC.	2025-05-23 downloaded from the CCDC.
;
_cell_angle_alpha 90
_cell_angle_beta 90
_cell_angle_gamma 90
_cell_formula_units_Z 4
_cell_length_a 19.6191(10)
_cell_length_b 12.8389(7)
_cell_length_c 14.7285(8)
_cell_measurement_reflns_used 9946
_cell_measurement_temperature 298.0
_cell_measurement_theta_max 24.97
_cell_measurement_theta_min 3.35
_cell_volume 3709.9(3)
_computing_molecular_graphics 'Olex2 1.3 (Dolomanov et al., 2009)'
_computing_publication_material 'Olex2 1.3 (Dolomanov et al., 2009)'
_computing_structure_refinement 'SHELXL 2018/3 (Sheldrick, 2015)'
_computing_structure_solution 'SHELXT 2018/2 (Sheldrick, 2018)'
_diffrn_ambient_temperature 298.0
_diffrn_measured_fraction_theta_full 0.990
_diffrn_measured_fraction_theta_max 0.986
_diffrn_measurement_device_type 'Bruker APEX-II CCD'
_diffrn_measurement_method '\f and \w scans'
_diffrn_radiation_type MoK\a
_diffrn_radiation_wavelength 0.71073
_diffrn_reflns_av_R_equivalents 0.1605
_diffrn_reflns_av_unetI/netI 0.0375
_diffrn_reflns_Laue_measured_fraction_full 0.990
_diffrn_reflns_Laue_measured_fraction_max 0.986
_diffrn_reflns_limit_h_max 25
_diffrn_reflns_limit_h_min -25
_diffrn_reflns_limit_k_max 16
_diffrn_reflns_limit_k_min -16
_diffrn_reflns_limit_l_max 19
_diffrn_reflns_limit_l_min -19
_diffrn_reflns_number 168346
_diffrn_reflns_point_group_measured_fraction_full 0.990
_diffrn_reflns_point_group_measured_fraction_max 0.986
_diffrn_reflns_theta_full 25.242
_diffrn_reflns_theta_max 27.581
_diffrn_reflns_theta_min 2.347
_diffrn_standards_number 0
_exptl_absorpt_coefficient_mu 2.552
_exptl_absorpt_correction_T_max 0.7456
_exptl_absorpt_correction_T_min 0.4251
_exptl_absorpt_correction_type none
_exptl_absorpt_process_details
;
SADABS-2016/2 (Bruker,2016/2) was used for absorption correction.
wR2(int) was 0.1478 before and 0.0961 after correction.
The Ratio of minimum to maximum transmission is 0.5701.
The \l/2 correction factor is Not present.
;
_exptl_crystal_colour orange
_exptl_crystal_colour_primary orange
_exptl_crystal_density_diffrn 1.398
_exptl_crystal_description block
_exptl_crystal_F_000 1588
_exptl_crystal_size_max 0.15
_exptl_crystal_size_mid 0.13
_exptl_crystal_size_min 0.12
_refine_diff_density_max 1.136
_refine_diff_density_min -1.910
_refine_diff_density_rms 0.128
_refine_ls_extinction_method none
_refine_ls_goodness_of_fit_ref 1.216
_refine_ls_hydrogen_treatment constr
_refine_ls_matrix_type full
_refine_ls_number_parameters 394
_refine_ls_number_reflns 4424
_refine_ls_number_restraints 780
_refine_ls_restrained_S_all 1.185
_refine_ls_R_factor_all 0.1659
_refine_ls_R_factor_gt 0.1309
_refine_ls_shift/su_max 0.000
_refine_ls_shift/su_mean 0.000
_refine_ls_structure_factor_coef Fsqd
_refine_ls_weighting_details 'w=1/[\s^2^(Fo^2^)+(0.0705P)^2^+43.9191P] where P=(Fo^2^+2Fc^2^)/3'
_refine_ls_weighting_scheme calc
_refine_ls_wR_factor_gt 0.2729
_refine_ls_wR_factor_ref 0.2931
_reflns_Friedel_coverage 0.000
_reflns_number_gt 3161
_reflns_number_total 4424
_reflns_threshold_expression 'I > 2\s(I)'
_cod_data_source_file d5sc01502b2.cif
_cod_data_source_block 2b
_cod_depositor_comments 'Adding full bibliography for 1574708--1574717.cif.'
_cod_database_code 1574716
_shelx_shelxl_version_number 2018/3
_shelx_space_group_comment
;
The symmetry employed for this shelxl refinement is uniquely defined
by the following loop, which should always be used as a source of
symmetry information in preference to the above space-group names.
They are only intended as comments.
;
_shelx_estimated_absorpt_t_max 0.749
_shelx_estimated_absorpt_t_min 0.701
_olex2_refinement_description
;
1. Fixed Uiso
 At 1.2 times of:
  All B(H) groups, All C(H) groups, All C(H,H) groups
 At 1.5 times of:
  All C(H,H,H) groups
2. Restrained distances
 C2-C9
 1.5 with sigma of 0.01
 N4-C16 = N4-C18 = N4-C17 = N2-C10 = N2-C11 = N2-C9 = N3-C12 = N3-C13 = N3-C14
 1.47 with sigma of 0.01
 N1-C15
 1.45 with sigma of 0.01
 C12-C11 = C15-C16 = C22-C21 = C23-C22 = C24-C23
 1.54 with sigma of 0.01
 C2-C1 = C3-C2 = N1-C8 = N1-C1
 1.4 with sigma of 0.01
 O1-C24 = O1-C21
 1.43 with sigma of 0.01
 C25-C31
 1.5 with sigma of 0.01
 C16-C18 = C16-C17 = C18-C17 = C9-C10 = C9-C11 = C10-C11 = C12-C13 = C12-C14 =
 C13-C14
 2.401 with sigma of 0.02
 C24-C22 = C21-C23
 2.515 with sigma of 0.02
 C21-C24
 2.336 with sigma of 0.02
 O1-C23 = O1-C22
 2.426 with sigma of 0.02
 B9-B10 \\sim B5-B10 \\sim B6-B10 \\sim B7-B10 \\sim B8-B10 \\sim B9-B8 \\sim
B5-B9 \\sim B5-B6 \\sim B7-B6 ~
 B8-B7 \\sim B8-B3 \\sim B9-B4 \\sim B5-B4 \\sim B9-B3 \\sim B8-B2 \\sim B7-B2
\\sim B7-B1 \\sim B6-B1 \\sim B2-B1
 \\sim B3-B2 \\sim B4-B3
 with sigma of 0.02
 C20-B1 \\sim C20-B2 \\sim C20-B3 \\sim C20-B4 \\sim C19-B6 \\sim C19-B5 \\sim
C19-B4 \\sim C19-B1
 with sigma of 0.02
 C31-C30 \\sim C31-C26
 with sigma of 0.02
3. Restrained planarity
 C1, C3, C2, C5, C4, C8, C6, N1, C7, C9, C15
 with sigma of 0.1
 C25, C31, C26, C30, C27, C29, C28
 with sigma of 0.01
4. Uiso/Uaniso restraints and constraints
All non-hydrogen atoms have similar U: within 2A with sigma of 0.01 and sigma
for terminal atoms of 0.02 within 2A
Uanis(N4) \\sim Ueq: with sigma of 0.01 and sigma for terminal atoms of 0.02
Uanis(C18) \\sim Ueq, Uanis(C17) \\sim Ueq: with sigma of 0.003 and sigma for
terminal atoms of 0.006
Uanis(C10) \\sim Ueq: with sigma of 0.003 and sigma for terminal atoms of 0.006
Uanis(Yb1) \\sim Ueq: with sigma of 0.01 and sigma for terminal atoms of 0.02
Uanis(O1) \\sim Ueq, Uanis(C24) \\sim Ueq, Uanis(C23) \\sim Ueq, Uanis(C22)
\\sim Ueq, Uanis(C21) \\sim Ueq: with sigma of 0.01 and sigma for terminal
atoms of 0.02
Uanis(C25) \\sim Ueq, Uanis(C31) \\sim Ueq, Uanis(C26) \\sim Ueq, Uanis(C30)
\\sim Ueq, Uanis(C27) \\sim Ueq, Uanis(C29) \\sim Ueq, Uanis(C28) \\sim Ueq:
with sigma of 0.01 and sigma for terminal atoms of 0.02
5. Others
 Fixed Sof: C4(0.5) H4(0.5) C5(0.5) H5(0.5) C6(0.5) H6(0.5) C7(0.5) H7(0.5)
 C8(0.5) C2(0.5) O1(0.5) C19(0.5) B8(0.5) H8(0.5) C24(0.5) H24A(0.5) H24B(0.5)
 N2(0.5) C22(0.5) H22A(0.5) H22B(0.5) B3(0.5) H3(0.5) C11(0.5) H11A(0.5)
 H11B(0.5) B4(0.5) H4A(0.5) B10(0.5) H10(0.5) C14(0.5) H14A(0.5) H14B(0.5)
 H14C(0.5) B5(0.5) H5A(0.5) C21(0.5) H21A(0.5) H21B(0.5) C13(0.5) H13A(0.5)
 H13B(0.5) H13C(0.5) B9(0.5) H9(0.5) C23(0.5) H23A(0.5) H23B(0.5) N3(0.5)
 C12(0.5) H12A(0.5) H12B(0.5) N4(0.5) C17(0.5) H17A(0.5) H17B(0.5) H17C(0.5)
 C16(0.5) H16A(0.5) H16B(0.5) N1(0.5) C9(0.5) H9A(0.5) H9B(0.5) C15(0.5)
 H15A(0.5) H15B(0.5) C18(0.5) H18A(0.5) H18B(0.5) H18C(0.5) C10(0.5) H10A(0.5)
 H10B(0.5) H10C(0.5) B2(0.5) H2(0.5) B1(0.5) H1(0.5) B6(0.5) H6A(0.5) B7(0.5)
 H7A(0.5) C31(0.5) H31A(0.5) H31B(0.5) H31C(0.5) C25(0.5) C26(0.5) H26(0.5)
 C27(0.5) H27(0.5) C28(0.5) H28(0.5) C29(0.5) H29(0.5) C30(0.5) H30(0.5)
6.a Secondary CH2 refined with riding coordinates:
 C24(H24A,H24B), C22(H22A,H22B), C11(H11A,H11B), C21(H21A,H21B), C23(H23A,
 H23B), C12(H12A,H12B), C16(H16A,H16B), C9(H9A,H9B), C15(H15A,H15B)
6.b Aromatic/amide H refined with riding coordinates:
 C4(H4), C5(H5), C6(H6), C7(H7), C26(H26), C27(H27), C28(H28), C29(H29),
 C30(H30)
6.c Fitted hexagon refined as free rotating group:
 C3(C4,C5,C6,C7,C8), C25(C26,C27,C28,C29,C30)
6.d Idealised Me refined as rotating group:
 C14(H14A,H14B,H14C), C13(H13A,H13B,H13C), C17(H17A,H17B,H17C), C18(H18A,H18B,
 H18C), C10(H10A,H10B,H10C), C31(H31A,H31B,H31C)
6.e Boron cage BH refined with riding coordinates:
 B8(H8), B3(H3), B4(H4A), B10(H10), B5(H5A), B9(H9), B2(H2), B1(H1), B6(H6A),
 B7(H7A)
;
_olex2_submission_special_instructions 'No special instructions were received'

loop_
_space_group_symop_operation_xyz
'x, y, z'
'-x+1/2, -y, z+1/2'
'-x, y+1/2, -z'
'x+1/2, -y+1/2, -z+1/2'
'-x, -y, -z'
'x-1/2, y, -z-1/2'
'x, -y-1/2, z'
'-x-1/2, y-1/2, z-1/2'

loop_
_atom_site_label
_atom_site_type_symbol
_atom_site_fract_x
_atom_site_fract_y
_atom_site_fract_z
_atom_site_U_iso_or_equiv
_atom_site_adp_type
_atom_site_occupancy
_atom_site_site_symmetry_order
_atom_site_calc_flag
_atom_site_refinement_flags_posn
_atom_site_refinement_flags_adp
_atom_site_refinement_flags_occupancy
_atom_site_disorder_assembly
_atom_site_disorder_group
Yb1 Yb 0.43790(4) 0.750000 0.27643(5) 0.1145(6) Uani 1 2 d S TU P . .
C1 C 0.4851(7) 0.750000 0.4231(10) 0.068(3) Uani 1 2 d DS TU P A .
C3 C 0.4833(6) 0.750000 0.5771(6) 0.070(3) Uani 1 2 d DGS TU P . .
C4 C 0.4682(6) 0.7720(12) 0.6673(8) 0.083(4) Uani 0.5 1 d G U P A -1
H4 H 0.426327 0.801069 0.682487 0.100 Uiso 0.5 1 calc R U P A -1
C5 C 0.5157(8) 0.7506(18) 0.7348(6) 0.089(4) Uani 0.5 1 d G U P A -1
H5 H 0.505607 0.765318 0.795128 0.107 Uiso 0.5 1 calc R U P A -1
C6 C 0.5783(7) 0.7072(15) 0.7121(8) 0.087(5) Uani 0.5 1 d G U P A -1
H6 H 0.610128 0.692831 0.757252 0.104 Uiso 0.5 1 calc R U P A -1
C7 C 0.5935(6) 0.6852(13) 0.6219(9) 0.082(5) Uani 0.5 1 d G U P A -1
H7 H 0.635371 0.656094 0.606735 0.099 Uiso 0.5 1 calc R U P A -1
C8 C 0.5460(7) 0.7066(10) 0.5544(6) 0.073(4) Uani 0.5 1 d DG U P A -1
C2 C 0.4467(6) 0.7755(8) 0.4986(8) 0.067(3) Uani 0.5 1 d D U P A -1
C20 C 0.4305(8) 0.750000 0.1106(10) 0.093(4) Uani 1 2 d DS TU P B .
O1 O 0.4995(11) 0.8900(17) 0.2667(14) 0.108(5) Uani 0.5 1 d D U P B -1
C19 C 0.3497(9) 0.7700(16) 0.1602(11) 0.094(4) Uani 0.5 1 d D U P B -1
B8 B 0.3710(8) 0.759(3) -0.0603(11) 0.098(4) Uani 0.5 1 d D U P B -1
H8 H 0.377244 0.755882 -0.134458 0.117 Uiso 0.5 1 calc R U P B -1
C24 C 0.5229(15) 0.937(3) 0.1835(13) 0.113(6) Uani 0.5 1 d D U P B -1
H24A H 0.489105 0.985267 0.160193 0.135 Uiso 0.5 1 calc R U P B -1
H24B H 0.531547 0.884174 0.137907 0.135 Uiso 0.5 1 calc R U P B -1
N2 N 0.3513(9) 0.8028(13) 0.3807(11) 0.076(4) Uani 0.5 1 d D U P A -1
C22 C 0.5864(15) 1.010(3) 0.3129(18) 0.116(6) Uani 0.5 1 d D U P B -1
H22A H 0.625234 0.976966 0.342049 0.139 Uiso 0.5 1 calc R U P B -1
H22B H 0.585789 1.083036 0.328833 0.139 Uiso 0.5 1 calc R U P B -1
B3 B 0.4204(9) 0.6805(19) 0.0130(12) 0.096(4) Uani 0.5 1 d D U P B -1
H3 H 0.458601 0.625206 -0.012676 0.115 Uiso 0.5 1 calc R U P B -1
C11 C 0.2982(10) 0.7215(13) 0.3889(15) 0.079(5) Uani 0.5 1 d D U P A -1
H11A H 0.279091 0.707143 0.329535 0.094 Uiso 0.5 1 calc R U P A -1
H11B H 0.261824 0.746522 0.427800 0.094 Uiso 0.5 1 calc R U P A -1
B4 B 0.3703(8) 0.6545(17) 0.1103(15) 0.095(4) Uani 0.5 1 d D U P B -1
H4A H 0.367734 0.571151 0.127188 0.115 Uiso 0.5 1 calc R U P B -1
B10 B 0.2900(8) 0.779(2) -0.0107(10) 0.097(4) Uani 0.5 1 d D U P B -1
H10 H 0.243744 0.787951 -0.052139 0.116 Uiso 0.5 1 calc R U P B -1
C14 C 0.4153(12) 0.494(2) 0.4136(17) 0.093(7) Uani 0.5 1 d D U P A -1
H14A H 0.386211 0.450724 0.450367 0.139 Uiso 0.5 1 calc R U P A -1
H14B H 0.446404 0.531010 0.451844 0.139 Uiso 0.5 1 calc R U P A -1
H14C H 0.440440 0.450529 0.372194 0.139 Uiso 0.5 1 calc R U P A -1
B5 B 0.2891(8) 0.7122(17) 0.0948(12) 0.096(4) Uani 0.5 1 d D U P B -1
H5A H 0.242415 0.677109 0.122527 0.115 Uiso 0.5 1 calc R U P B -1
C21 C 0.5191(14) 0.956(3) 0.3413(14) 0.111(6) Uani 0.5 1 d D U P B -1
H21A H 0.525919 0.914868 0.395821 0.133 Uiso 0.5 1 calc R U P B -1
H21B H 0.484073 1.007472 0.353136 0.133 Uiso 0.5 1 calc R U P B -1
C13 C 0.3275(12) 0.508(2) 0.3019(15) 0.088(7) Uani 0.5 1 d D U P A -1
H13A H 0.352796 0.453257 0.273188 0.133 Uiso 0.5 1 calc R U P A -1
H13B H 0.308752 0.553287 0.256339 0.133 Uiso 0.5 1 calc R U P A -1
H13C H 0.291210 0.478671 0.337286 0.133 Uiso 0.5 1 calc R U P A -1
B9 B 0.3319(9) 0.657(2) 0.0009(14) 0.097(4) Uani 0.5 1 d D U P B -1
H9 H 0.312782 0.586456 -0.032612 0.116 Uiso 0.5 1 calc R U P B -1
C23 C 0.5897(15) 0.995(3) 0.2081(18) 0.115(6) Uani 0.5 1 d D U P B -1
H23A H 0.591776 1.062317 0.177694 0.137 Uiso 0.5 1 calc R U P B -1
H23B H 0.629295 0.954663 0.190969 0.137 Uiso 0.5 1 calc R U P B -1
N3 N 0.3732(9) 0.5684(15) 0.3617(11) 0.082(5) Uani 0.5 1 d D U P A -1
C12 C 0.3283(12) 0.6204(16) 0.4291(13) 0.081(5) Uani 0.5 1 d D U P A -1
H12A H 0.354228 0.636687 0.483331 0.097 Uiso 0.5 1 calc R U P A -1
H12B H 0.291557 0.573724 0.446045 0.097 Uiso 0.5 1 calc R U P A -1
N4 N 0.5518(10) 0.6197(15) 0.2596(12) 0.082(5) Uani 0.5 1 d D U P A -1
C17 C 0.5387(17) 0.533(2) 0.1968(16) 0.094(8) Uani 0.5 1 d D U P A -1
H17A H 0.543444 0.468287 0.228485 0.141 Uiso 0.5 1 calc R U P A -1
H17B H 0.570781 0.535888 0.147672 0.141 Uiso 0.5 1 calc R U P A -1
H17C H 0.493226 0.538944 0.173160 0.141 Uiso 0.5 1 calc R U P A -1
C16 C 0.5835(14) 0.5777(18) 0.3425(12) 0.082(5) Uani 0.5 1 d D U P A -1
H16A H 0.624392 0.540266 0.325077 0.098 Uiso 0.5 1 calc R U P A -1
H16B H 0.552380 0.527512 0.369073 0.098 Uiso 0.5 1 calc R U P A -1
N1 N 0.5416(8) 0.6959(15) 0.4600(8) 0.071(3) Uani 0.5 1 d D U P A -1
C9 C 0.3795(8) 0.8236(17) 0.4723(12) 0.074(4) Uani 0.5 1 d D U P A -1
H9A H 0.345891 0.801053 0.516368 0.089 Uiso 0.5 1 calc R U P A -1
H9B H 0.384082 0.898444 0.478732 0.089 Uiso 0.5 1 calc R U P A -1
C15 C 0.6028(9) 0.6572(19) 0.4160(16) 0.079(4) Uani 0.5 1 d D U P A -1
H15A H 0.632198 0.624595 0.460575 0.095 Uiso 0.5 1 calc R U P A -1
H15B H 0.627414 0.714731 0.388682 0.095 Uiso 0.5 1 calc R U P A -1
C18 C 0.5967(14) 0.6977(18) 0.2187(17) 0.094(8) Uani 0.5 1 d D U P A -1
H18A H 0.580854 0.713928 0.158650 0.142 Uiso 0.5 1 calc R U P A -1
H18B H 0.642219 0.670731 0.215478 0.142 Uiso 0.5 1 calc R U P A -1
H18C H 0.596332 0.759741 0.255134 0.142 Uiso 0.5 1 calc R U P A -1
C10 C 0.3201(12) 0.8984(15) 0.3448(16) 0.078(5) Uani 0.5 1 d D U P A -1
H10A H 0.355121 0.948047 0.330698 0.116 Uiso 0.5 1 calc R U P A -1
H10B H 0.289932 0.927371 0.389554 0.116 Uiso 0.5 1 calc R U P A -1
H10C H 0.294797 0.882308 0.290843 0.116 Uiso 0.5 1 calc R U P A -1
B2 B 0.4336(9) 0.8166(18) 0.0104(12) 0.095(4) Uani 0.5 1 d D U P B -1
H2 H 0.480575 0.851582 -0.016597 0.114 Uiso 0.5 1 calc R U P B -1
B1 B 0.3902(8) 0.8681(15) 0.1055(14) 0.094(4) Uani 0.5 1 d D U P B -1
H1 H 0.403136 0.950049 0.118823 0.113 Uiso 0.5 1 calc R U P B -1
B6 B 0.3017(8) 0.8482(17) 0.0915(12) 0.095(4) Uani 0.5 1 d D U P B -1
H6A H 0.263342 0.903446 0.116939 0.114 Uiso 0.5 1 calc R U P B -1
B7 B 0.3530(9) 0.877(2) -0.0040(15) 0.097(4) Uani 0.5 1 d D U P B -1
H7A H 0.347957 0.951620 -0.040667 0.116 Uiso 0.5 1 calc R U P B -1
C31 C 0.2152(14) 0.320(3) 0.2118(18) 0.140(10) Uani 0.5 1 d D U P C -1
H31A H 0.231009 0.390806 0.218392 0.210 Uiso 0.5 1 calc R U P C -1
H31B H 0.212610 0.288104 0.270483 0.210 Uiso 0.5 1 calc R U P C -1
H31C H 0.170774 0.320708 0.184368 0.210 Uiso 0.5 1 calc R U P C -1
C25 C 0.2633(10) 0.2612(17) 0.1533(13) 0.144(7) Uani 0.5 1 d DG U P C -1
C26 C 0.3104(13) 0.3137(15) 0.0996(17) 0.137(7) Uani 0.5 1 d DG U P C -1
H26 H 0.311898 0.386146 0.100270 0.165 Uiso 0.5 1 calc R U P C -1
C27 C 0.3553(11) 0.258(2) 0.0451(15) 0.147(7) Uani 0.5 1 d G U P C -1
H27 H 0.386794 0.293189 0.009207 0.177 Uiso 0.5 1 calc R U P C -1
C28 C 0.3531(12) 0.150(2) 0.0442(16) 0.148(7) Uani 0.5 1 d G U P C -1
H28 H 0.383084 0.112586 0.007647 0.178 Uiso 0.5 1 calc R U P C -1
C29 C 0.3060(15) 0.0973(15) 0.098(2) 0.145(7) Uani 0.5 1 d G U P C -1
H29 H 0.304477 0.024940 0.097149 0.174 Uiso 0.5 1 calc R U P C -1
C30 C 0.2611(12) 0.1530(17) 0.1523(17) 0.140(7) Uani 0.5 1 d DG U P C -1
H30 H 0.229580 0.117896 0.188213 0.168 Uiso 0.5 1 calc R U P C -1

loop_
_atom_site_aniso_label
_atom_site_aniso_U_11
_atom_site_aniso_U_22
_atom_site_aniso_U_33
_atom_site_aniso_U_23
_atom_site_aniso_U_13
_atom_site_aniso_U_12
Yb1 0.0452(4) 0.2634(17) 0.0349(4) 0.000 -0.0011(3) 0.000
C1 0.055(6) 0.095(8) 0.055(6) 0.000 -0.003(6) 0.000
C3 0.062(6) 0.102(8) 0.047(5) 0.000 -0.008(5) 0.000
C4 0.081(8) 0.118(10) 0.051(7) -0.006(8) -0.010(7) -0.008(8)
C5 0.094(8) 0.122(10) 0.052(7) -0.003(10) -0.016(7) -0.008(10)
C6 0.088(8) 0.118(11) 0.055(8) 0.001(8) -0.022(8) -0.009(9)
C7 0.075(8) 0.110(10) 0.061(8) 0.003(8) -0.016(7) -0.005(8)
C8 0.063(6) 0.100(8) 0.055(6) 0.003(6) -0.012(6) -0.002(6)
C2 0.054(6) 0.095(8) 0.051(6) 0.003(6) -0.005(5) -0.002(6)
C20 0.057(6) 0.176(11) 0.045(5) 0.000 -0.007(5) 0.000
O1 0.106(7) 0.118(8) 0.099(7) 0.000(6) -0.003(6) -0.007(6)
C19 0.055(6) 0.176(12) 0.051(5) 0.000(6) -0.008(5) -0.002(6)
B8 0.063(6) 0.176(12) 0.054(5) -0.001(7) -0.008(5) -0.002(6)
C24 0.113(8) 0.117(8) 0.109(8) 0.002(7) -0.001(7) -0.007(7)
N2 0.070(6) 0.088(7) 0.071(6) -0.007(6) 0.001(6) 0.004(6)
C22 0.116(8) 0.117(8) 0.113(8) -0.001(7) -0.002(7) -0.004(7)
B3 0.061(6) 0.175(11) 0.051(5) -0.001(6) -0.008(5) -0.002(6)
C11 0.070(8) 0.091(10) 0.075(8) 0.001(8) 0.007(7) -0.002(8)
B4 0.058(6) 0.175(12) 0.054(6) 0.001(6) -0.009(6) -0.003(6)
B10 0.059(6) 0.176(12) 0.055(5) 0.000(6) -0.011(5) -0.002(6)
C14 0.088(14) 0.116(18) 0.074(14) 0.001(14) -0.001(12) 0.002(15)
B5 0.056(6) 0.176(12) 0.055(5) 0.001(6) -0.010(5) -0.003(6)
C21 0.111(8) 0.115(8) 0.106(8) -0.002(7) -0.003(7) -0.004(7)
C13 0.087(14) 0.114(18) 0.064(12) -0.007(13) -0.003(11) -0.017(14)
B9 0.059(6) 0.175(12) 0.056(6) -0.001(6) -0.011(6) -0.003(6)
C23 0.115(8) 0.117(8) 0.112(8) -0.002(7) -0.002(7) -0.005(7)
N3 0.078(9) 0.099(11) 0.069(9) -0.005(9) -0.004(8) 0.001(9)
C12 0.076(9) 0.094(11) 0.073(9) -0.002(9) 0.006(8) -0.003(9)
N4 0.079(7) 0.093(8) 0.075(7) 0.007(7) -0.002(6) 0.006(7)
C17 0.095(9) 0.093(9) 0.094(9) -0.001(6) 0.002(6) 0.003(6)
C16 0.079(8) 0.091(9) 0.075(8) 0.010(8) -0.002(8) 0.012(8)
N1 0.060(6) 0.089(8) 0.064(6) 0.002(6) -0.001(6) 0.004(6)
C9 0.065(7) 0.091(9) 0.067(7) -0.002(8) -0.003(7) -0.001(8)
C15 0.072(8) 0.091(9) 0.075(8) 0.003(8) 0.002(7) 0.012(8)
C18 0.094(9) 0.094(9) 0.095(9) 0.002(6) 0.000(6) 0.000(6)
C10 0.077(6) 0.078(6) 0.077(6) -0.001(3) 0.000(3) 0.000(3)
B2 0.059(6) 0.175(11) 0.051(5) 0.001(6) -0.007(5) 0.000(6)
B1 0.055(6) 0.175(12) 0.052(5) 0.000(6) -0.007(6) 0.000(6)
B6 0.056(6) 0.175(12) 0.054(5) 0.000(6) -0.009(5) -0.002(6)
B7 0.059(6) 0.176(12) 0.055(6) 0.000(6) -0.007(6) -0.001(6)
C31 0.130(15) 0.164(16) 0.126(15) -0.008(14) -0.020(13) -0.005(14)
C25 0.142(9) 0.150(9) 0.141(9) -0.001(7) -0.021(6) -0.002(7)
C26 0.137(9) 0.140(9) 0.134(9) 0.003(7) -0.018(7) -0.005(7)
C27 0.151(9) 0.146(9) 0.145(9) 0.002(7) -0.019(7) -0.004(7)
C28 0.151(9) 0.146(10) 0.147(9) 0.002(7) -0.014(7) -0.003(7)
C29 0.145(9) 0.147(10) 0.144(9) 0.001(7) -0.016(7) -0.003(7)
C30 0.140(9) 0.142(10) 0.139(9) -0.001(7) -0.020(7) -0.002(7)

loop_
_atom_type_symbol
_atom_type_description
_atom_type_scat_dispersion_real
_atom_type_scat_dispersion_imag
_atom_type_scat_source
C C 0.0033 0.0016 'International Tables Vol C Tables 4.2.6.8 and 6.1.1.4'
H H 0.0000 0.0000 'International Tables Vol C Tables 4.2.6.8 and 6.1.1.4'
B B 0.0013 0.0007 'International Tables Vol C Tables 4.2.6.8 and 6.1.1.4'
N N 0.0061 0.0033 'International Tables Vol C Tables 4.2.6.8 and 6.1.1.4'
O O 0.0106 0.0060 'International Tables Vol C Tables 4.2.6.8 and 6.1.1.4'
Yb Yb -0.3850 5.5486 'International Tables Vol C Tables 4.2.6.8 and 6.1.1.4'

loop_
_geom_angle_atom_site_label_1
_geom_angle_atom_site_label_2
_geom_angle_atom_site_label_3
_geom_angle
_geom_angle_site_symmetry_1
_geom_angle_site_symmetry_3
_geom_angle_publ_flag
C1 Yb1 C20 160.2(5) . . ?
C1 Yb1 C19 157.1(5) . . ?
C1 Yb1 N2 71.9(5) . . ?
C1 Yb1 B4 155.7(4) . . ?
C1 Yb1 N3 77.1(4) . . ?
C1 Yb1 N4 76.5(4) . . ?
C1 Yb1 C10 89.7(4) . . ?
C1 Yb1 B1 150.4(4) . . ?
C20 Yb1 C19 42.2(6) . . ?
C20 Yb1 B4 34.0(4) . . ?
C20 Yb1 N3 113.7(4) . . ?
C20 Yb1 N4 87.7(5) . . ?
C20 Yb1 C10 105.9(5) . . ?
C20 Yb1 B1 33.6(4) . . ?
O1 Yb1 C1 80.9(6) . . ?
O1 Yb1 C20 88.1(6) . . ?
O1 Yb1 C19 105.1(8) . . ?
O1 Yb1 N2 101.7(7) . . ?
O1 Yb1 B4 121.6(7) . . ?
O1 Yb1 N3 157.9(7) . . ?
O1 Yb1 N4 92.6(8) . . ?
O1 Yb1 C10 85.9(7) . . ?
O1 Yb1 B1 73.0(7) . . ?
C19 Yb1 B4 34.0(4) . . ?
C19 Yb1 N3 94.4(5) . . ?
C19 Yb1 N4 124.4(6) . . ?
C19 Yb1 C10 69.1(6) . . ?
C19 Yb1 B1 33.2(4) . . ?
N2 Yb1 C20 126.9(5) . . ?
N2 Yb1 C19 85.3(6) . . ?
N2 Yb1 B4 108.8(5) . . ?
N2 Yb1 N3 69.1(5) . . ?
N2 Yb1 N4 142.5(5) . . ?
N2 Yb1 C10 26.3(4) . . ?
N2 Yb1 B1 99.8(5) . . ?
B4 Yb1 C10 100.4(6) . . ?
B4 Yb1 B1 53.8(6) . . ?
N3 Yb1 B4 80.5(5) . . ?
N3 Yb1 C10 91.5(5) . . ?
N3 Yb1 B1 127.5(5) . . ?
N4 Yb1 B4 92.1(5) . . ?
N4 Yb1 N3 84.7(5) . . ?
N4 Yb1 C10 166.2(5) . . ?
N4 Yb1 B1 117.6(5) . . ?
B1 Yb1 C10 75.1(5) . . ?
C2 C1 Yb1 121.6(8) . . ?
C2 C1 N1 103.6(12) . . ?
N1 C1 Yb1 131.4(8) . . ?
C4 C3 C8 120.0 . . ?
C4 C3 C2 129.2(10) . . ?
C8 C3 C2 110.4(10) . . ?
C3 C4 H4 120.0 . . ?
C3 C4 C5 120.0 . . ?
C5 C4 H4 120.0 . . ?
C4 C5 H5 120.0 . . ?
C6 C5 C4 120.0 . . ?
C6 C5 H5 120.0 . . ?
C5 C6 H6 120.0 . . ?
C5 C6 C7 120.0 . . ?
C7 C6 H6 120.0 . . ?
C6 C7 H7 120.0 . . ?
C8 C7 C6 120.0 . . ?
C8 C7 H7 120.0 . . ?
C3 C8 N1 103.0(10) . . ?
C7 C8 C3 120.0 . . ?
C7 C8 N1 137.0(10) . . ?
C1 C2 C3 109.2(12) . . ?
C1 C2 C9 111.6(11) . . ?
C3 C2 C9 139.2(13) . . ?
C19 C20 Yb1 68.9(6) . . ?
B3 C20 Yb1 148.1(9) . . ?
B3 C20 C19 108.7(9) . . ?
B3 C20 B2 62.4(7) . . ?
B3 C20 B1 111.9(12) . . ?
B4 C20 Yb1 92.5(9) . . ?
B4 C20 C19 58.8(8) . . ?
B4 C20 B3 62.6(7) . . ?
B4 C20 B2 112.6(11) . . ?
B4 C20 B1 108.6(13) . . ?
B2 C20 Yb1 149.4(9) . . ?
B2 C20 C19 108.5(9) . . ?
B2 C20 B1 62.2(7) . . ?
B1 C20 Yb1 94.1(9) . . ?
B1 C20 C19 58.3(8) . . ?
C24 O1 Yb1 125.5(15) . . ?
C21 O1 Yb1 125.8(14) . . ?
C21 O1 C24 108.5(12) . . ?
C20 C19 Yb1 68.9(6) . . ?
B4 C19 Yb1 92.4(10) . . ?
B4 C19 C20 58.7(8) . . ?
B4 C19 B6 112.8(12) . . ?
B5 C19 Yb1 147.6(11) . . ?
B5 C19 C20 109.2(10) . . ?
B5 C19 B4 62.7(8) . . ?
B5 C19 B6 62.4(7) . . ?
B1 C19 Yb1 94.5(9) . . ?
B1 C19 C20 59.3(8) . . ?
B1 C19 B4 109.3(13) . . ?
B1 C19 B5 112.5(12) . . ?
B1 C19 B6 62.6(8) . . ?
B6 C19 Yb1 149.9(11) . . ?
B6 C19 C20 109.6(10) . . ?
B3 B8 H8 121.5 . . ?
B3 B8 B2 59.9(6) . . ?
B10 B8 H8 121.1 . . ?
B10 B8 B3 108.7(9) . . ?
B10 B8 B2 108.8(9) . . ?
B9 B8 H8 121.8 . . ?
B9 B8 B3 60.1(6) . . ?
B9 B8 B10 60.2(6) . . ?
B9 B8 B2 108.0(9) . . ?
B2 B8 H8 121.5 . . ?
B7 B8 H8 121.5 . . ?
B7 B8 B3 108.3(9) . . ?
B7 B8 B10 60.3(6) . . ?
B7 B8 B9 108.1(9) . . ?
B7 B8 B2 60.3(6) . . ?
O1 C24 H24A 110.6 . . ?
O1 C24 H24B 110.6 . . ?
O1 C24 C23 105.8(10) . . ?
H24A C24 H24B 108.7 . . ?
C23 C24 H24A 110.6 . . ?
C23 C24 H24B 110.6 . . ?
C11 N2 Yb1 110.7(12) . . ?
C11 N2 C9 108.4(12) . . ?
C9 N2 Yb1 111.8(11) . . ?
C10 N2 Yb1 107.6(13) . . ?
C10 N2 C11 109.0(12) . . ?
C10 N2 C9 109.5(12) . . ?
H22A C22 H22B 108.9 . . ?
C21 C22 H22A 110.9 . . ?
C21 C22 H22B 110.9 . . ?
C21 C22 C23 104.5(9) . . ?
C23 C22 H22A 110.9 . . ?
C23 C22 H22B 110.9 . . ?
C20 B3 B8 106.2(10) . . ?
C20 B3 H3 123.4 . . ?
C20 B3 B4 58.7(7) . . ?
C20 B3 B9 106.7(10) . . ?
C20 B3 B2 58.9(7) . . ?
B8 B3 H3 122.2 . . ?
B8 B3 B4 107.3(9) . . ?
B8 B3 B9 59.9(6) . . ?
B4 B3 H3 122.4 . . ?
B4 B3 B9 60.3(6) . . ?
B9 B3 H3 121.6 . . ?
B2 B3 B8 60.1(7) . . ?
B2 B3 H3 122.1 . . ?
B2 B3 B4 106.6(11) . . ?
B2 B3 B9 108.0(10) . . ?
N2 C11 H11A 109.5 . . ?
N2 C11 H11B 109.5 . . ?
N2 C11 C12 110.8(17) . . ?
H11A C11 H11B 108.1 . . ?
C12 C11 H11A 109.5 . . ?
C12 C11 H11B 109.5 . . ?
Yb1 B4 H4A 103.4 . . ?
C20 B4 Yb1 53.5(8) . . ?
C20 B4 C19 62.4(12) . . ?
C20 B4 B3 58.7(6) . . ?
C20 B4 H4A 137.1 . . ?
C20 B4 B5 108.8(12) . . ?
C20 B4 B9 106.4(10) . . ?
C19 B4 Yb1 53.5(8) . . ?
C19 B4 B3 108.5(12) . . ?
C19 B4 H4A 137.6 . . ?
C19 B4 B5 58.6(6) . . ?
C19 B4 B9 105.8(10) . . ?
B3 B4 Yb1 109.5(8) . . ?
B3 B4 H4A 113.1 . . ?
B3 B4 B5 108.4(10) . . ?
B3 B4 B9 59.9(6) . . ?
B5 B4 Yb1 109.1(8) . . ?
B5 B4 H4A 113.2 . . ?
B5 B4 B9 59.6(6) . . ?
B9 B4 Yb1 154.9(12) . . ?
B9 B4 H4A 101.7 . . ?
B8 B10 H10 121.8 . . ?
B8 B10 B5 107.6(9) . . ?
B8 B10 B9 59.9(6) . . ?
B8 B10 B7 59.8(6) . . ?
B5 B10 H10 122.0 . . ?
B9 B10 H10 122.1 . . ?
B9 B10 B5 59.7(6) . . ?
B6 B10 B8 107.9(9) . . ?
B6 B10 H10 121.8 . . ?
B6 B10 B5 59.8(6) . . ?
B6 B10 B9 107.6(9) . . ?
B6 B10 B7 60.0(6) . . ?
B7 B10 H10 122.0 . . ?
B7 B10 B5 107.6(9) . . ?
B7 B10 B9 107.5(9) . . ?
H14A C14 H14B 109.5 . . ?
H14A C14 H14C 109.5 . . ?
H14B C14 H14C 109.5 . . ?
N3 C14 H14A 109.5 . . ?
N3 C14 H14B 109.5 . . ?
N3 C14 H14C 109.5 . . ?
C19 B5 B4 58.7(7) . . ?
C19 B5 B10 106.2(10) . . ?
C19 B5 H5A 123.4 . . ?
C19 B5 B9 106.6(10) . . ?
C19 B5 B6 59.0(7) . . ?
B4 B5 B10 107.8(9) . . ?
B4 B5 H5A 122.0 . . ?
B10 B5 H5A 122.0 . . ?
B9 B5 B4 60.4(6) . . ?
B9 B5 B10 60.1(6) . . ?
B9 B5 H5A 121.6 . . ?
B9 B5 B6 107.9(10) . . ?
B6 B5 B4 106.9(10) . . ?
B6 B5 B10 59.8(6) . . ?
B6 B5 H5A 122.1 . . ?
O1 C21 C22 106.5(10) . . ?
O1 C21 H21A 110.4 . . ?
O1 C21 H21B 110.4 . . ?
C22 C21 H21A 110.4 . . ?
C22 C21 H21B 110.4 . . ?
H21A C21 H21B 108.6 . . ?
H13A C13 H13B 109.5 . . ?
H13A C13 H13C 109.5 . . ?
H13B C13 H13C 109.5 . . ?
N3 C13 H13A 109.5 . . ?
N3 C13 H13B 109.5 . . ?
N3 C13 H13C 109.5 . . ?
B8 B9 B3 60.0(6) . . ?
B8 B9 B4 107.0(10) . . ?
B8 B9 B10 59.9(6) . . ?
B8 B9 H9 122.1 . . ?
B3 B9 B4 59.8(6) . . ?
B3 B9 B10 108.4(10) . . ?
B3 B9 H9 121.3 . . ?
B4 B9 H9 122.4 . . ?
B10 B9 B4 107.5(10) . . ?
B10 B9 H9 121.7 . . ?
B5 B9 B8 108.0(10) . . ?
B5 B9 B3 108.6(9) . . ?
B5 B9 B4 60.0(6) . . ?
B5 B9 B10 60.2(6) . . ?
B5 B9 H9 121.3 . . ?
C24 C23 C22 104.7(9) . . ?
C24 C23 H23A 110.8 . . ?
C24 C23 H23B 110.8 . . ?
C22 C23 H23A 110.8 . . ?
C22 C23 H23B 110.8 . . ?
H23A C23 H23B 108.9 . . ?
C14 N3 Yb1 119.7(14) . . ?
C14 N3 C12 106.1(12) . . ?
C13 N3 Yb1 115.1(13) . . ?
C13 N3 C14 107.9(13) . . ?
C13 N3 C12 105.9(12) . . ?
C12 N3 Yb1 100.7(13) . . ?
C11 C12 H12A 109.6 . . ?
C11 C12 H12B 109.6 . . ?
N3 C12 C11 110.4(17) . . ?
N3 C12 H12A 109.6 . . ?
N3 C12 H12B 109.6 . . ?
H12A C12 H12B 108.1 . . ?
C17 N4 Yb1 111.6(15) . . ?
C17 N4 C16 108.6(13) . . ?
C16 N4 Yb1 118.9(14) . . ?
C18 N4 Yb1 96.2(14) . . ?
C18 N4 C17 111.3(14) . . ?
C18 N4 C16 109.7(13) . . ?
N4 C17 H17A 109.5 . . ?
N4 C17 H17B 109.5 . . ?
N4 C17 H17C 109.5 . . ?
H17A C17 H17B 109.5 . . ?
H17A C17 H17C 109.5 . . ?
H17B C17 H17C 109.5 . . ?
N4 C16 H16A 108.2 . . ?
N4 C16 H16B 108.2 . . ?
N4 C16 C15 116.4(19) . . ?
H16A C16 H16B 107.3 . . ?
C15 C16 H16A 108.2 . . ?
C15 C16 H16B 108.2 . . ?
C1 N1 C15 130.0(15) . . ?
C8 N1 C1 112.4(12) . . ?
C8 N1 C15 115.3(14) . . ?
C2 C9 H9A 107.5 . . ?
C2 C9 H9B 107.5 . . ?
N2 C9 C2 119.2(14) . . ?
N2 C9 H9A 107.5 . . ?
N2 C9 H9B 107.5 . . ?
H9A C9 H9B 107.0 . . ?
C16 C15 H15A 109.7 . . ?
C16 C15 H15B 109.7 . . ?
N1 C15 C16 109.8(18) . . ?
N1 C15 H15A 109.7 . . ?
N1 C15 H15B 109.7 . . ?
H15A C15 H15B 108.2 . . ?
N4 C18 H18A 109.5 . . ?
N4 C18 H18B 109.5 . . ?
N4 C18 H18C 109.5 . . ?
H18A C18 H18B 109.5 . . ?
H18A C18 H18C 109.5 . . ?
H18B C18 H18C 109.5 . . ?
Yb1 C10 H10A 78.9 . . ?
Yb1 C10 H10B 154.5 . . ?
Yb1 C10 H10C 89.1 . . ?
N2 C10 Yb1 46.1(10) . . ?
N2 C10 H10A 109.5 . . ?
N2 C10 H10B 109.5 . . ?
N2 C10 H10C 109.5 . . ?
H10A C10 H10B 109.5 . . ?
H10A C10 H10C 109.5 . . ?
H10B C10 H10C 109.5 . . ?
C20 B2 B8 106.0(10) . . ?
C20 B2 B3 58.7(7) . . ?
C20 B2 H2 123.2 . . ?
C20 B2 B1 59.0(7) . . ?
C20 B2 B7 107.0(10) . . ?
B8 B2 H2 122.5 . . ?
B8 B2 B7 59.6(6) . . ?
B3 B2 B8 60.0(7) . . ?
B3 B2 H2 122.3 . . ?
B3 B2 B7 107.8(10) . . ?
B1 B2 B8 106.7(9) . . ?
B1 B2 B3 106.4(11) . . ?
B1 B2 H2 122.5 . . ?
B1 B2 B7 60.1(6) . . ?
B7 B2 H2 121.6 . . ?
Yb1 B1 H1 104.7 . . ?
C20 B1 Yb1 52.3(8) . . ?
C20 B1 B2 58.8(7) . . ?
C20 B1 H1 137.2 . . ?
C20 B1 B6 109.3(12) . . ?
C20 B1 B7 106.8(10) . . ?
C19 B1 Yb1 52.3(8) . . ?
C19 B1 C20 62.4(12) . . ?
C19 B1 B2 109.0(13) . . ?
C19 B1 H1 137.2 . . ?
C19 B1 B6 59.1(6) . . ?
C19 B1 B7 106.8(10) . . ?
B2 B1 Yb1 108.5(8) . . ?
B2 B1 H1 112.9 . . ?
B2 B1 B6 109.1(10) . . ?
B2 B1 B7 60.2(6) . . ?
B6 B1 Yb1 108.8(8) . . ?
B6 B1 H1 112.6 . . ?
B6 B1 B7 59.9(6) . . ?
B7 B1 Yb1 154.1(11) . . ?
B7 B1 H1 101.1 . . ?
C19 B6 B10 106.3(10) . . ?
C19 B6 B5 58.6(7) . . ?
C19 B6 B1 58.3(7) . . ?
C19 B6 H6A 123.7 . . ?
C19 B6 B7 106.4(10) . . ?
B10 B6 B5 60.3(6) . . ?
B10 B6 B1 107.5(10) . . ?
B10 B6 H6A 121.8 . . ?
B10 B6 B7 60.2(6) . . ?
B5 B6 B1 106.1(10) . . ?
B5 B6 H6A 122.2 . . ?
B5 B6 B7 108.1(10) . . ?
B1 B6 H6A 122.7 . . ?
B1 B6 B7 60.2(6) . . ?
B7 B6 H6A 121.6 . . ?
B8 B7 B10 59.9(6) . . ?
B8 B7 B2 60.0(6) . . ?
B8 B7 B1 106.7(10) . . ?
B8 B7 B6 107.8(10) . . ?
B8 B7 H7A 122.2 . . ?
B10 B7 B2 108.3(10) . . ?
B10 B7 B1 106.8(10) . . ?
B10 B7 H7A 122.0 . . ?
B2 B7 H7A 121.3 . . ?
B1 B7 B2 59.6(6) . . ?
B1 B7 H7A 122.8 . . ?
B6 B7 B10 59.8(6) . . ?
B6 B7 B2 108.5(10) . . ?
B6 B7 B1 59.8(6) . . ?
B6 B7 H7A 121.5 . . ?
H31A C31 H31B 109.5 . . ?
H31A C31 H31C 109.5 . . ?
H31B C31 H31C 109.5 . . ?
C25 C31 H31A 109.5 . . ?
C25 C31 H31B 109.5 . . ?
C25 C31 H31C 109.5 . . ?
C26 C25 C31 120.2(8) . . ?
C26 C25 C30 120.0 . . ?
C30 C25 C31 119.8(8) . . ?
C25 C26 H26 120.0 . . ?
C25 C26 C27 120.0 . . ?
C27 C26 H26 120.0 . . ?
C26 C27 H27 120.0 . . ?
C26 C27 C28 120.0 . . ?
C28 C27 H27 120.0 . . ?
C27 C28 H28 120.0 . . ?
C29 C28 C27 120.0 . . ?
C29 C28 H28 120.0 . . ?
C28 C29 H29 120.0 . . ?
C30 C29 C28 120.0 . . ?
C30 C29 H29 120.0 . . ?
C25 C30 H30 120.0 . . ?
C29 C30 C25 120.0 . . ?
C29 C30 H30 120.0 . . ?

loop_
_geom_bond_atom_site_label_1
_geom_bond_atom_site_label_2
_geom_bond_distance
_geom_bond_site_symmetry_2
_geom_bond_publ_flag
Yb1 C1 2.350(14) . ?
Yb1 C20 2.447(15) . ?
Yb1 O1 2.170(19) . ?
Yb1 C19 2.448(16) . ?
Yb1 N2 2.389(17) . ?
Yb1 B4 3.04(2) . ?
Yb1 N3 2.94(2) . ?
Yb1 N4 2.80(2) . ?
Yb1 C10 3.16(2) . ?
Yb1 B1 3.08(2) . ?
C1 C2 1.383(10) . ?
C1 N1 1.417(9) . ?
C3 C4 1.3900 . ?
C3 C8 1.3900 . ?
C3 C2 1.401(9) . ?
C4 H4 0.9300 . ?
C4 C5 1.3900 . ?
C5 H5 0.9300 . ?
C5 C6 1.3900 . ?
C6 H6 0.9300 . ?
C6 C7 1.3900 . ?
C7 H7 0.9300 . ?
C7 C8 1.3900 . ?
C8 N1 1.400(9) . ?
C2 C9 1.505(10) . ?
C20 C19 1.76(3) . ?
C20 B3 1.702(17) . ?
C20 B4 1.702(17) . ?
C20 B2 1.706(17) . ?
C20 B1 1.711(18) . ?
O1 C24 1.441(10) . ?
O1 C21 1.440(10) . ?
C19 B4 1.703(18) . ?
C19 B5 1.700(16) . ?
C19 B1 1.694(18) . ?
C19 B6 1.708(17) . ?
B8 H8 1.1000 . ?
B8 B3 1.769(17) . ?
B8 B10 1.767(16) . ?
B8 B9 1.766(17) . ?
B8 B2 1.771(16) . ?
B8 B7 1.764(17) . ?
C24 H24A 0.9700 . ?
C24 H24B 0.9700 . ?
C24 C23 1.553(10) . ?
N2 C11 1.480(10) . ?
N2 C9 1.482(10) . ?
N2 C10 1.470(10) . ?
C22 H22A 0.9700 . ?
C22 H22B 0.9700 . ?
C22 C21 1.548(10) . ?
C22 C23 1.555(10) . ?
B3 H3 1.1000 . ?
B3 B4 1.769(16) . ?
B3 B9 1.771(16) . ?
B3 B2 1.767(17) . ?
C11 H11A 0.9700 . ?
C11 H11B 0.9700 . ?
C11 C12 1.543(10) . ?
B4 H4A 1.1000 . ?
B4 B5 1.771(16) . ?
B4 B9 1.779(16) . ?
B10 H10 1.1000 . ?
B10 B5 1.773(16) . ?
B10 B9 1.772(17) . ?
B10 B6 1.765(16) . ?
B10 B7 1.772(17) . ?
C14 H14A 0.9600 . ?
C14 H14B 0.9600 . ?
C14 H14C 0.9600 . ?
C14 N3 1.478(10) . ?
B5 H5A 1.1000 . ?
B5 B9 1.764(16) . ?
B5 B6 1.765(17) . ?
C21 H21A 0.9700 . ?
C21 H21B 0.9700 . ?
C13 H13A 0.9600 . ?
C13 H13B 0.9600 . ?
C13 H13C 0.9600 . ?
C13 N3 1.477(10) . ?
B9 H9 1.1000 . ?
C23 H23A 0.9700 . ?
C23 H23B 0.9700 . ?
N3 C12 1.486(10) . ?
C12 H12A 0.9700 . ?
C12 H12B 0.9700 . ?
N4 C17 1.468(10) . ?
N4 C16 1.472(10) . ?
N4 C18 1.464(10) . ?
C17 H17A 0.9600 . ?
C17 H17B 0.9600 . ?
C17 H17C 0.9600 . ?
C16 H16A 0.9700 . ?
C16 H16B 0.9700 . ?
C16 C15 1.535(10) . ?
N1 C15 1.451(10) . ?
C9 H9A 0.9700 . ?
C9 H9B 0.9700 . ?
C15 H15A 0.9700 . ?
C15 H15B 0.9700 . ?
C18 H18A 0.9600 . ?
C18 H18B 0.9600 . ?
C18 H18C 0.9600 . ?
C10 H10A 0.9600 . ?
C10 H10B 0.9600 . ?
C10 H10C 0.9600 . ?
B2 H2 1.1000 . ?
B2 B1 1.766(16) . ?
B2 B7 1.776(17) . ?
B1 H1 1.1000 . ?
B1 B6 1.768(16) . ?
B1 B7 1.774(16) . ?
B6 H6A 1.1000 . ?
B6 B7 1.769(17) . ?
B7 H7A 1.1000 . ?
C31 H31A 0.9600 . ?
C31 H31B 0.9600 . ?
C31 H31C 0.9600 . ?
C31 C25 1.488(10) . ?
C25 C26 1.3900 . ?
C25 C30 1.3900 . ?
C26 H26 0.9300 . ?
C26 C27 1.3900 . ?
C27 H27 0.9300 . ?
C27 C28 1.3900 . ?
C28 H28 0.9300 . ?
C28 C29 1.3900 . ?
C29 H29 0.9300 . ?
C29 C30 1.3900 . ?
C30 H30 0.9300 . ?

loop_
_geom_torsion_atom_site_label_1
_geom_torsion_atom_site_label_2
_geom_torsion_atom_site_label_3
_geom_torsion_atom_site_label_4
_geom_torsion
_geom_torsion_site_symmetry_1
_geom_torsion_site_symmetry_2
_geom_torsion_site_symmetry_3
_geom_torsion_site_symmetry_4
_geom_torsion_publ_flag
Yb1 C1 C2 C3 168.8(4) . . . . ?
Yb1 C1 C2 C9 -12.3(11) . . . . ?
Yb1 C1 N1 C8 -171.0(10) . . . . ?
Yb1 C1 N1 C15 27(3) . . . . ?
Yb1 C20 C19 B4 -106.7(10) . . . . ?
Yb1 C20 C19 B5 -145.5(11) . . . . ?
Yb1 C20 C19 B1 109.2(11) . . . . ?
Yb1 C20 C19 B6 147.9(11) . . . . ?
Yb1 C20 B3 B8 143.0(16) . . . . ?
Yb1 C20 B3 B4 42.3(17) . . . . ?
Yb1 C20 B3 B9 80(2) . . . . ?
Yb1 C20 B3 B2 -178(2) . . . . ?
Yb1 C20 B4 C19 63.4(8) . . . . ?
Yb1 C20 B4 B3 -159.2(9) . . . . ?
Yb1 C20 B4 B5 100.3(9) . . . . ?
Yb1 C20 B4 B9 163.1(9) . . . . ?
Yb1 C20 B2 B8 -143.2(17) . . . . ?
Yb1 C20 B2 B3 178(2) . . . . ?
Yb1 C20 B2 B1 -42.9(18) . . . . ?
Yb1 C20 B2 B7 -81(2) . . . . ?
Yb1 C20 B1 C19 -62.1(8) . . . . ?
Yb1 C20 B1 B2 159.7(9) . . . . ?
Yb1 C20 B1 B6 -99.2(9) . . . . ?
Yb1 C20 B1 B7 -162.6(8) . . . . ?
Yb1 O1 C24 C23 -153(2) . . . . ?
Yb1 O1 C21 C22 154(2) . . . . ?
Yb1 C19 B4 C20 -63.4(8) . . . . ?
Yb1 C19 B4 B3 -101.0(9) . . . . ?
Yb1 C19 B4 B5 158.3(10) . . . . ?
Yb1 C19 B4 B9 -163.9(8) . . . . ?
Yb1 C19 B5 B4 -43.6(18) . . . . ?
Yb1 C19 B5 B10 -144.9(18) . . . . ?
Yb1 C19 B5 B9 -82(2) . . . . ?
Yb1 C19 B5 B6 177(2) . . . . ?
Yb1 C19 B1 C20 62.1(9) . . . . ?
Yb1 C19 B1 B2 99.1(10) . . . . ?
Yb1 C19 B1 B6 -159.5(11) . . . . ?
Yb1 C19 B1 B7 162.7(9) . . . . ?
Yb1 C19 B6 B10 144.9(19) . . . . ?
Yb1 C19 B6 B5 -177(2) . . . . ?
Yb1 C19 B6 B1 44.1(19) . . . . ?
Yb1 C19 B6 B7 82(2) . . . . ?
Yb1 N2 C11 C12 63.6(17) . . . . ?
Yb1 N2 C9 C2 -21.6(18) . . . . ?
Yb1 B4 B5 C19 18.3(9) . . . . ?
Yb1 B4 B5 B10 116.8(9) . . . . ?
Yb1 B4 B5 B9 155.2(11) . . . . ?
Yb1 B4 B5 B6 53.8(11) . . . . ?
Yb1 B4 B9 B8 32(2) . . . . ?
Yb1 B4 B9 B3 70.7(18) . . . . ?
Yb1 B4 B9 B10 -31(2) . . . . ?
Yb1 B4 B9 B5 -69.1(18) . . . . ?
Yb1 N3 C12 C11 37.4(17) . . . . ?
Yb1 N4 C16 C15 -52(2) . . . . ?
Yb1 B1 B6 C19 -17.0(9) . . . . ?
Yb1 B1 B6 B10 -115.6(9) . . . . ?
Yb1 B1 B6 B5 -52.3(10) . . . . ?
Yb1 B1 B6 B7 -154.3(11) . . . . ?
Yb1 B1 B7 B8 -31(2) . . . . ?
Yb1 B1 B7 B10 32(2) . . . . ?
Yb1 B1 B7 B2 -70.0(17) . . . . ?
Yb1 B1 B7 B6 70.1(18) . . . . ?
C1 C2 C9 N2 22.7(18) . . . . ?
C1 N1 C15 C16 -60(3) . . . . ?
C3 C4 C5 C6 0.0 . . . . ?
C3 C8 N1 C1 12.0(17) . . . . ?
C3 C8 N1 C15 176.5(16) . . . . ?
C3 C2 C9 N2 -159.0(12) . . . . ?
C4 C3 C8 C7 0.0 . . . . ?
C4 C3 C8 N1 179.7(14) . . . . ?
C4 C3 C2 C1 172.2(9) . . . . ?
C4 C3 C2 C9 -6.2(19) . . . . ?
C4 C5 C6 C7 0.0 . . . . ?
C5 C6 C7 C8 0.0 . . . . ?
C6 C7 C8 C3 0.0 . . . . ?
C6 C7 C8 N1 -180(2) . . . . ?
C7 C8 N1 C1 -168.4(8) . . . . ?
C7 C8 N1 C15 -4(3) . . . . ?
C8 C3 C4 C5 0.0 . . . . ?
C8 C3 C2 C1 -0.6(8) . . . . ?
C8 C3 C2 C9 -179.0(16) . . . . ?
C8 N1 C15 C16 138.4(19) . . . . ?
C2 C1 N1 C8 -12.5(17) . . . . ?
C2 C1 N1 C15 -174.0(19) . . . . ?
C2 C3 C4 C5 -172.2(8) . . . . ?
C2 C3 C8 C7 173.6(6) . . . . ?
C2 C3 C8 N1 -6.8(13) . . . . ?
C20 C19 B4 Yb1 63.4(8) . . . . ?
C20 C19 B4 B3 -37.6(8) . . . . ?
C20 C19 B4 B5 -138.3(9) . . . . ?
C20 C19 B4 B9 -100.5(10) . . . . ?
C20 C19 B5 B4 37.0(9) . . . . ?
C20 C19 B5 B10 -64.3(10) . . . . ?
C20 C19 B5 B9 -1.3(11) . . . . ?
C20 C19 B5 B6 -102.6(10) . . . . ?
C20 C19 B1 Yb1 -62.1(9) . . . . ?
C20 C19 B1 B2 37.0(8) . . . . ?
C20 C19 B1 B6 138.4(9) . . . . ?
C20 C19 B1 B7 100.6(10) . . . . ?
C20 C19 B6 B10 63.5(10) . . . . ?
C20 C19 B6 B5 102.0(10) . . . . ?
C20 C19 B6 B1 -37.3(8) . . . . ?
C20 C19 B6 B7 0.5(11) . . . . ?
C20 B3 B4 Yb1 -17.6(9) . . . . ?
C20 B3 B4 C19 39.2(10) . . . . ?
C20 B3 B4 B5 101.3(12) . . . . ?
C20 B3 B4 B9 137.2(11) . . . . ?
C20 B3 B9 B8 99.4(10) . . . . ?
C20 B3 B9 B4 -37.3(9) . . . . ?
C20 B3 B9 B10 62.7(10) . . . . ?
C20 B3 B9 B5 -1.1(11) . . . . ?
C20 B3 B2 B8 -136.4(10) . . . . ?
C20 B3 B2 B1 -36.2(9) . . . . ?
C20 B3 B2 B7 -99.4(10) . . . . ?
C20 B4 B5 C19 -38.5(10) . . . . ?
C20 B4 B5 B10 60.0(12) . . . . ?
C20 B4 B5 B9 98.3(10) . . . . ?
C20 B4 B5 B6 -3.0(12) . . . . ?
C20 B4 B9 B8 -1.2(12) . . . . ?
C20 B4 B9 B3 37.2(9) . . . . ?
C20 B4 B9 B10 -64.3(11) . . . . ?
C20 B4 B9 B5 -102.6(12) . . . . ?
C20 B2 B1 Yb1 16.9(8) . . . . ?
C20 B2 B1 C19 -38.6(10) . . . . ?
C20 B2 B1 B6 -101.5(12) . . . . ?
C20 B2 B1 B7 -137.5(11) . . . . ?
C20 B2 B7 B8 -98.9(10) . . . . ?
C20 B2 B7 B10 -62.0(10) . . . . ?
C20 B2 B7 B1 37.3(9) . . . . ?
C20 B2 B7 B6 1.4(11) . . . . ?
C20 B1 B6 C19 38.6(10) . . . . ?
C20 B1 B6 B10 -60.1(12) . . . . ?
C20 B1 B6 B5 3.2(12) . . . . ?
C20 B1 B6 B7 -98.7(10) . . . . ?
C20 B1 B7 B8 1.7(12) . . . . ?
C20 B1 B7 B10 64.6(11) . . . . ?
C20 B1 B7 B2 -37.1(9) . . . . ?
C20 B1 B7 B6 102.9(12) . . . . ?
O1 C24 C23 C22 -20(4) . . . . ?
C19 C20 B3 B8 63.0(10) . . . . ?
C19 C20 B3 B4 -37.7(9) . . . . ?
C19 C20 B3 B9 0.3(11) . . . . ?
C19 C20 B3 B2 101.6(10) . . . . ?
C19 C20 B4 Yb1 -63.4(8) . . . . ?
C19 C20 B4 B3 137.4(9) . . . . ?
C19 C20 B4 B5 36.9(8) . . . . ?
C19 C20 B4 B9 99.6(10) . . . . ?
C19 C20 B2 B8 -63.6(10) . . . . ?
C19 C20 B2 B3 -102.0(10) . . . . ?
C19 C20 B2 B1 36.7(8) . . . . ?
C19 C20 B2 B7 -1.1(11) . . . . ?
C19 C20 B1 Yb1 62.1(8) . . . . ?
C19 C20 B1 B2 -138.3(9) . . . . ?
C19 C20 B1 B6 -37.2(8) . . . . ?
C19 C20 B1 B7 -100.5(10) . . . . ?
C19 B4 B5 B10 98.5(10) . . . . ?
C19 B4 B5 B9 136.9(11) . . . . ?
C19 B4 B5 B6 35.5(9) . . . . ?
C19 B4 B9 B8 64.0(11) . . . . ?
C19 B4 B9 B3 102.5(13) . . . . ?
C19 B4 B9 B10 1.0(12) . . . . ?
C19 B4 B9 B5 -37.3(9) . . . . ?
C19 B5 B9 B8 -62.1(10) . . . . ?
C19 B5 B9 B3 1.5(11) . . . . ?
C19 B5 B9 B4 37.6(9) . . . . ?
C19 B5 B9 B10 -99.5(10) . . . . ?
C19 B5 B6 B10 136.5(10) . . . . ?
C19 B5 B6 B1 35.2(9) . . . . ?
C19 B5 B6 B7 98.5(10) . . . . ?
C19 B1 B6 B10 -98.7(11) . . . . ?
C19 B1 B6 B5 -35.4(9) . . . . ?
C19 B1 B6 B7 -137.3(11) . . . . ?
C19 B1 B7 B8 -63.8(11) . . . . ?
C19 B1 B7 B10 -0.9(13) . . . . ?
C19 B1 B7 B2 -102.6(13) . . . . ?
C19 B1 B7 B6 37.4(9) . . . . ?
C19 B6 B7 B8 62.4(10) . . . . ?
C19 B6 B7 B10 99.7(10) . . . . ?
C19 B6 B7 B2 -1.2(11) . . . . ?
C19 B6 B7 B1 -36.9(9) . . . . ?
B8 B3 B4 Yb1 -116.4(9) . . . . ?
B8 B3 B4 C20 -98.8(10) . . . . ?
B8 B3 B4 C19 -59.5(12) . . . . ?
B8 B3 B4 B5 2.5(13) . . . . ?
B8 B3 B4 B9 38.4(9) . . . . ?
B8 B3 B9 B4 -136.7(11) . . . . ?
B8 B3 B9 B10 -36.7(8) . . . . ?
B8 B3 B9 B5 -100.5(10) . . . . ?
B8 B3 B2 C20 136.4(10) . . . . ?
B8 B3 B2 B1 100.2(9) . . . . ?
B8 B3 B2 B7 37.0(8) . . . . ?
B8 B10 B5 C19 62.9(11) . . . . ?
B8 B10 B5 B4 1.2(12) . . . . ?
B8 B10 B5 B9 -37.3(8) . . . . ?
B8 B10 B5 B6 100.9(10) . . . . ?
B8 B10 B9 B3 36.7(8) . . . . ?
B8 B10 B9 B4 99.9(9) . . . . ?
B8 B10 B9 B5 138.1(9) . . . . ?
B8 B10 B6 C19 -62.6(11) . . . . ?
B8 B10 B6 B5 -100.4(10) . . . . ?
B8 B10 B6 B1 -1.5(12) . . . . ?
B8 B10 B6 B7 37.2(8) . . . . ?
B8 B10 B7 B2 -37.0(8) . . . . ?
B8 B10 B7 B1 -99.9(10) . . . . ?
B8 B10 B7 B6 -138.2(10) . . . . ?
B8 B2 B1 Yb1 115.8(9) . . . . ?
B8 B2 B1 C20 98.9(10) . . . . ?
B8 B2 B1 C19 60.3(12) . . . . ?
B8 B2 B1 B6 -2.6(13) . . . . ?
B8 B2 B1 B7 -38.6(9) . . . . ?
B8 B2 B7 B10 36.9(8) . . . . ?
B8 B2 B7 B1 136.2(11) . . . . ?
B8 B2 B7 B6 100.3(10) . . . . ?
C24 O1 C21 C22 -31(3) . . . . ?
N2 C11 C12 N3 -71(2) . . . . ?
B3 C20 C19 Yb1 146.1(10) . . . . ?
B3 C20 C19 B4 39.4(9) . . . . ?
B3 C20 C19 B5 0.6(11) . . . . ?
B3 C20 C19 B1 -104.7(12) . . . . ?
B3 C20 C19 B6 -65.9(12) . . . . ?
B3 C20 B4 Yb1 159.2(9) . . . . ?
B3 C20 B4 C19 -137.4(9) . . . . ?
B3 C20 B4 B5 -100.5(10) . . . . ?
B3 C20 B4 B9 -37.7(9) . . . . ?
B3 C20 B2 B8 38.4(8) . . . . ?
B3 C20 B2 B1 138.7(11) . . . . ?
B3 C20 B2 B7 100.9(10) . . . . ?
B3 C20 B1 Yb1 161.2(12) . . . . ?
B3 C20 B1 C19 99.1(10) . . . . ?
B3 C20 B1 B2 -39.1(10) . . . . ?
B3 C20 B1 B6 62.0(12) . . . . ?
B3 C20 B1 B7 -1.4(14) . . . . ?
B3 B8 B10 B5 0.3(11) . . . . ?
B3 B8 B10 B9 -36.9(8) . . . . ?
B3 B8 B10 B6 63.5(10) . . . . ?
B3 B8 B10 B7 100.8(10) . . . . ?
B3 B8 B9 B4 38.3(8) . . . . ?
B3 B8 B9 B10 139.1(10) . . . . ?
B3 B8 B9 B5 101.6(10) . . . . ?
B3 B8 B2 C20 -37.8(8) . . . . ?
B3 B8 B2 B1 -99.6(10) . . . . ?
B3 B8 B2 B7 -138.4(10) . . . . ?
B3 B8 B7 B10 -101.6(9) . . . . ?
B3 B8 B7 B2 37.2(8) . . . . ?
B3 B8 B7 B1 -1.4(11) . . . . ?
B3 B8 B7 B6 -64.4(10) . . . . ?
B3 B4 B5 C19 -100.8(13) . . . . ?
B3 B4 B5 B10 -2.3(13) . . . . ?
B3 B4 B5 B9 36.0(9) . . . . ?
B3 B4 B5 B6 -65.3(12) . . . . ?
B3 B4 B9 B8 -38.4(9) . . . . ?
B3 B4 B9 B10 -101.5(10) . . . . ?
B3 B4 B9 B5 -139.8(11) . . . . ?
B3 B2 B1 Yb1 52.9(11) . . . . ?
B3 B2 B1 C20 36.0(9) . . . . ?
B3 B2 B1 C19 -2.6(12) . . . . ?
B3 B2 B1 B6 -65.5(12) . . . . ?
B3 B2 B1 B7 -101.5(10) . . . . ?
B3 B2 B7 B8 -37.1(8) . . . . ?
B3 B2 B7 B10 -0.2(11) . . . . ?
B3 B2 B7 B1 99.0(11) . . . . ?
B3 B2 B7 B6 63.2(11) . . . . ?
C11 N2 C9 C2 100.6(19) . . . . ?
C11 N2 C10 Yb1 -120.0(16) . . . . ?
B4 C20 C19 Yb1 106.7(10) . . . . ?
B4 C20 C19 B5 -38.8(9) . . . . ?
B4 C20 C19 B1 -144.1(13) . . . . ?
B4 C20 C19 B6 -105.4(12) . . . . ?
B4 C20 B3 B8 100.7(10) . . . . ?
B4 C20 B3 B9 38.0(9) . . . . ?
B4 C20 B3 B2 139.3(11) . . . . ?
B4 C20 B2 B8 -0.4(13) . . . . ?
B4 C20 B2 B3 -38.9(10) . . . . ?
B4 C20 B2 B1 99.8(14) . . . . ?
B4 C20 B2 B7 62.1(12) . . . . ?
B4 C20 B1 Yb1 94.0(11) . . . . ?
B4 C20 B1 C19 31.9(11) . . . . ?
B4 C20 B1 B2 -106.3(12) . . . . ?
B4 C20 B1 B6 -5.2(13) . . . . ?
B4 C20 B1 B7 -68.6(13) . . . . ?
B4 C19 B5 B10 -101.3(10) . . . . ?
B4 C19 B5 B9 -38.4(9) . . . . ?
B4 C19 B5 B6 -139.6(11) . . . . ?
B4 C19 B1 Yb1 -94.2(12) . . . . ?
B4 C19 B1 C20 -32.1(11) . . . . ?
B4 C19 B1 B2 4.9(14) . . . . ?
B4 C19 B1 B6 106.3(13) . . . . ?
B4 C19 B1 B7 68.5(14) . . . . ?
B4 C19 B6 B10 0.1(13) . . . . ?
B4 C19 B6 B5 38.6(10) . . . . ?
B4 C19 B6 B1 -100.7(14) . . . . ?
B4 C19 B6 B7 -62.9(12) . . . . ?
B4 B3 B9 B8 136.7(11) . . . . ?
B4 B3 B9 B10 100.0(10) . . . . ?
B4 B3 B9 B5 36.1(9) . . . . ?
B4 B3 B2 C20 35.5(9) . . . . ?
B4 B3 B2 B8 -100.8(9) . . . . ?
B4 B3 B2 B1 -0.6(11) . . . . ?
B4 B3 B2 B7 -63.9(10) . . . . ?
B4 B5 B9 B8 -99.7(10) . . . . ?
B4 B5 B9 B3 -36.1(9) . . . . ?
B4 B5 B9 B10 -137.0(10) . . . . ?
B4 B5 B6 C19 -35.3(9) . . . . ?
B4 B5 B6 B10 101.1(9) . . . . ?
B4 B5 B6 B1 -0.1(11) . . . . ?
B4 B5 B6 B7 63.2(10) . . . . ?
B10 B8 B3 C20 -63.3(11) . . . . ?
B10 B8 B3 B4 -1.8(12) . . . . ?
B10 B8 B3 B9 36.9(8) . . . . ?
B10 B8 B3 B2 -101.3(10) . . . . ?
B10 B8 B9 B3 -139.1(10) . . . . ?
B10 B8 B9 B4 -100.7(10) . . . . ?
B10 B8 B9 B5 -37.5(8) . . . . ?
B10 B8 B2 C20 63.4(11) . . . . ?
B10 B8 B2 B3 101.3(10) . . . . ?
B10 B8 B2 B1 1.7(12) . . . . ?
B10 B8 B2 B7 -37.2(8) . . . . ?
B10 B8 B7 B2 138.8(9) . . . . ?
B10 B8 B7 B1 100.2(9) . . . . ?
B10 B8 B7 B6 37.2(8) . . . . ?
B10 B5 B9 B8 37.4(8) . . . . ?
B10 B5 B9 B3 101.0(10) . . . . ?
B10 B5 B9 B4 137.0(10) . . . . ?
B10 B5 B6 C19 -136.5(10) . . . . ?
B10 B5 B6 B1 -101.3(9) . . . . ?
B10 B5 B6 B7 -38.0(8) . . . . ?
B10 B6 B7 B8 -37.3(8) . . . . ?
B10 B6 B7 B2 -100.8(10) . . . . ?
B10 B6 B7 B1 -136.6(11) . . . . ?
C14 N3 C12 C11 162.9(19) . . . . ?
B5 C19 B4 Yb1 -158.3(10) . . . . ?
B5 C19 B4 C20 138.3(9) . . . . ?
B5 C19 B4 B3 100.7(10) . . . . ?
B5 C19 B4 B9 37.8(9) . . . . ?
B5 C19 B1 Yb1 -161.8(15) . . . . ?
B5 C19 B1 C20 -99.7(11) . . . . ?
B5 C19 B1 B2 -62.7(13) . . . . ?
B5 C19 B1 B6 38.7(10) . . . . ?
B5 C19 B1 B7 0.9(14) . . . . ?
B5 C19 B6 B10 -38.5(8) . . . . ?
B5 C19 B6 B1 -139.3(12) . . . . ?
B5 C19 B6 B7 -101.5(10) . . . . ?
B5 B4 B9 B8 101.4(10) . . . . ?
B5 B4 B9 B3 139.8(11) . . . . ?
B5 B4 B9 B10 38.3(8) . . . . ?
B5 B10 B9 B8 -138.1(9) . . . . ?
B5 B10 B9 B3 -101.4(10) . . . . ?
B5 B10 B9 B4 -38.2(8) . . . . ?
B5 B10 B6 C19 37.7(8) . . . . ?
B5 B10 B6 B1 98.9(10) . . . . ?
B5 B10 B6 B7 137.6(10) . . . . ?
B5 B10 B7 B8 100.5(9) . . . . ?
B5 B10 B7 B2 63.5(10) . . . . ?
B5 B10 B7 B1 0.7(11) . . . . ?
B5 B10 B7 B6 -37.7(8) . . . . ?
B5 B6 B7 B8 0.8(11) . . . . ?
B5 B6 B7 B10 38.0(8) . . . . ?
B5 B6 B7 B2 -62.8(10) . . . . ?
B5 B6 B7 B1 -98.6(11) . . . . ?
C21 O1 C24 C23 32(3) . . . . ?
C21 C22 C23 C24 2(4) . . . . ?
C13 N3 C12 C11 -83(2) . . . . ?
B9 B8 B3 C20 -100.2(10) . . . . ?
B9 B8 B3 B4 -38.7(9) . . . . ?
B9 B8 B3 B2 -138.2(10) . . . . ?
B9 B8 B10 B5 37.2(8) . . . . ?
B9 B8 B10 B6 100.3(10) . . . . ?
B9 B8 B10 B7 137.7(9) . . . . ?
B9 B8 B2 C20 -0.4(11) . . . . ?
B9 B8 B2 B3 37.4(8) . . . . ?
B9 B8 B2 B1 -62.2(11) . . . . ?
B9 B8 B2 B7 -101.0(10) . . . . ?
B9 B8 B7 B10 -37.9(8) . . . . ?
B9 B8 B7 B2 100.8(9) . . . . ?
B9 B8 B7 B1 62.2(10) . . . . ?
B9 B8 B7 B6 -0.7(11) . . . . ?
B9 B3 B4 Yb1 -154.9(11) . . . . ?
B9 B3 B4 C20 -137.2(11) . . . . ?
B9 B3 B4 C19 -98.0(10) . . . . ?
B9 B3 B4 B5 -35.9(9) . . . . ?
B9 B3 B2 C20 99.0(10) . . . . ?
B9 B3 B2 B8 -37.3(8) . . . . ?
B9 B3 B2 B1 62.9(10) . . . . ?
B9 B3 B2 B7 -0.3(11) . . . . ?
B9 B4 B5 C19 -136.9(11) . . . . ?
B9 B4 B5 B10 -38.4(9) . . . . ?
B9 B4 B5 B6 -101.4(10) . . . . ?
B9 B10 B5 C19 100.2(10) . . . . ?
B9 B10 B5 B4 38.5(9) . . . . ?
B9 B10 B5 B6 138.1(10) . . . . ?
B9 B10 B6 C19 0.6(11) . . . . ?
B9 B10 B6 B5 -37.2(8) . . . . ?
B9 B10 B6 B1 61.7(11) . . . . ?
B9 B10 B6 B7 100.4(9) . . . . ?
B9 B10 B7 B8 37.6(8) . . . . ?
B9 B10 B7 B2 0.6(11) . . . . ?
B9 B10 B7 B1 -62.2(10) . . . . ?
B9 B10 B7 B6 -100.6(9) . . . . ?
B9 B5 B6 C19 -99.0(10) . . . . ?
B9 B5 B6 B10 37.5(8) . . . . ?
B9 B5 B6 B1 -63.8(10) . . . . ?
B9 B5 B6 B7 -0.5(11) . . . . ?
C23 C22 C21 O1 17(4) . . . . ?
N4 C16 C15 N1 72(3) . . . . ?
C17 N4 C16 C15 179(2) . . . . ?
N1 C1 C2 C3 7.6(10) . . . . ?
N1 C1 C2 C9 -173.5(13) . . . . ?
C9 N2 C11 C12 -59(2) . . . . ?
C9 N2 C10 Yb1 121.6(15) . . . . ?
C18 N4 C16 C15 57(3) . . . . ?
C10 N2 C11 C12 -178.3(17) . . . . ?
C10 N2 C9 C2 -140.7(18) . . . . ?
B2 C20 C19 Yb1 -147.5(10) . . . . ?
B2 C20 C19 B4 105.7(12) . . . . ?
B2 C20 C19 B5 67.0(11) . . . . ?
B2 C20 C19 B1 -38.4(9) . . . . ?
B2 C20 C19 B6 0.4(11) . . . . ?
B2 C20 B3 B8 -38.6(8) . . . . ?
B2 C20 B3 B4 -139.3(11) . . . . ?
B2 C20 B3 B9 -101.3(10) . . . . ?
B2 C20 B4 Yb1 -162.0(12) . . . . ?
B2 C20 B4 C19 -98.6(10) . . . . ?
B2 C20 B4 B3 38.8(10) . . . . ?
B2 C20 B4 B5 -61.8(12) . . . . ?
B2 C20 B4 B9 1.0(14) . . . . ?
B2 C20 B1 Yb1 -159.7(9) . . . . ?
B2 C20 B1 C19 138.3(9) . . . . ?
B2 C20 B1 B6 101.1(10) . . . . ?
B2 C20 B1 B7 37.8(9) . . . . ?
B2 B8 B3 C20 38.0(8) . . . . ?
B2 B8 B3 B4 99.5(11) . . . . ?
B2 B8 B3 B9 138.2(10) . . . . ?
B2 B8 B10 B5 -63.3(10) . . . . ?
B2 B8 B10 B9 -100.5(10) . . . . ?
B2 B8 B10 B6 -0.1(11) . . . . ?
B2 B8 B10 B7 37.2(8) . . . . ?
B2 B8 B9 B3 -37.3(8) . . . . ?
B2 B8 B9 B4 1.0(11) . . . . ?
B2 B8 B9 B10 101.7(9) . . . . ?
B2 B8 B9 B5 64.2(10) . . . . ?
B2 B8 B7 B10 -138.8(9) . . . . ?
B2 B8 B7 B1 -38.6(8) . . . . ?
B2 B8 B7 B6 -101.6(10) . . . . ?
B2 B3 B4 Yb1 -53.3(11) . . . . ?
B2 B3 B4 C20 -35.6(9) . . . . ?
B2 B3 B4 C19 3.6(12) . . . . ?
B2 B3 B4 B5 65.7(12) . . . . ?
B2 B3 B4 B9 101.6(10) . . . . ?
B2 B3 B9 B8 37.4(8) . . . . ?
B2 B3 B9 B4 -99.2(11) . . . . ?
B2 B3 B9 B10 0.7(11) . . . . ?
B2 B3 B9 B5 -63.1(11) . . . . ?
B2 B1 B6 C19 101.2(13) . . . . ?
B2 B1 B6 B10 2.5(13) . . . . ?
B2 B1 B6 B5 65.8(12) . . . . ?
B2 B1 B6 B7 -36.2(9) . . . . ?
B2 B1 B7 B8 38.8(8) . . . . ?
B2 B1 B7 B10 101.7(10) . . . . ?
B2 B1 B7 B6 140.0(11) . . . . ?
B1 C20 C19 Yb1 -109.2(11) . . . . ?
B1 C20 C19 B4 144.1(13) . . . . ?
B1 C20 C19 B5 105.4(12) . . . . ?
B1 C20 C19 B6 38.8(9) . . . . ?
B1 C20 B3 B8 0.5(13) . . . . ?
B1 C20 B3 B4 -100.3(14) . . . . ?
B1 C20 B3 B9 -62.2(12) . . . . ?
B1 C20 B3 B2 39.0(10) . . . . ?
B1 C20 B4 Yb1 -95.2(10) . . . . ?
B1 C20 B4 C19 -31.7(11) . . . . ?
B1 C20 B4 B3 105.6(13) . . . . ?
B1 C20 B4 B5 5.1(13) . . . . ?
B1 C20 B4 B9 67.9(13) . . . . ?
B1 C20 B2 B8 -100.2(10) . . . . ?
B1 C20 B2 B3 -138.7(11) . . . . ?
B1 C20 B2 B7 -37.8(9) . . . . ?
B1 C19 B4 Yb1 95.6(11) . . . . ?
B1 C19 B4 C20 32.3(11) . . . . ?
B1 C19 B4 B3 -5.3(14) . . . . ?
B1 C19 B4 B5 -106.0(13) . . . . ?
B1 C19 B4 B9 -68.2(13) . . . . ?
B1 C19 B5 B4 100.9(14) . . . . ?
B1 C19 B5 B10 -0.5(14) . . . . ?
B1 C19 B5 B9 62.5(13) . . . . ?
B1 C19 B5 B6 -38.8(10) . . . . ?
B1 C19 B6 B10 100.8(10) . . . . ?
B1 C19 B6 B5 139.3(12) . . . . ?
B1 C19 B6 B7 37.8(9) . . . . ?
B1 B2 B7 B8 -136.2(11) . . . . ?
B1 B2 B7 B10 -99.2(10) . . . . ?
B1 B2 B7 B6 -35.9(9) . . . . ?
B1 B6 B7 B8 99.3(10) . . . . ?
B1 B6 B7 B10 136.6(11) . . . . ?
B1 B6 B7 B2 35.8(9) . . . . ?
B6 C19 B4 Yb1 163.2(13) . . . . ?
B6 C19 B4 C20 99.8(11) . . . . ?
B6 C19 B4 B3 62.2(12) . . . . ?
B6 C19 B4 B5 -38.5(10) . . . . ?
B6 C19 B4 B9 -0.7(14) . . . . ?
B6 C19 B5 B4 139.6(11) . . . . ?
B6 C19 B5 B10 38.3(8) . . . . ?
B6 C19 B5 B9 101.3(10) . . . . ?
B6 C19 B1 Yb1 159.5(11) . . . . ?
B6 C19 B1 C20 -138.4(9) . . . . ?
B6 C19 B1 B2 -101.4(10) . . . . ?
B6 C19 B1 B7 -37.8(9) . . . . ?
B6 B10 B5 C19 -37.9(8) . . . . ?
B6 B10 B5 B4 -99.6(10) . . . . ?
B6 B10 B5 B9 -138.1(10) . . . . ?
B6 B10 B9 B8 -100.9(9) . . . . ?
B6 B10 B9 B3 -64.1(10) . . . . ?
B6 B10 B9 B4 -1.0(11) . . . . ?
B6 B10 B9 B5 37.3(8) . . . . ?
B6 B10 B7 B8 138.2(10) . . . . ?
B6 B10 B7 B2 101.2(10) . . . . ?
B6 B10 B7 B1 38.4(8) . . . . ?
B6 B5 B9 B8 0.0(11) . . . . ?
B6 B5 B9 B3 63.6(10) . . . . ?
B6 B5 B9 B4 99.7(11) . . . . ?
B6 B5 B9 B10 -37.3(8) . . . . ?
B6 B1 B7 B8 -101.2(10) . . . . ?
B6 B1 B7 B10 -38.3(8) . . . . ?
B6 B1 B7 B2 -140.0(11) . . . . ?
B7 B8 B3 C20 0.6(11) . . . . ?
B7 B8 B3 B4 62.2(11) . . . . ?
B7 B8 B3 B9 100.8(10) . . . . ?
B7 B8 B3 B2 -37.4(8) . . . . ?
B7 B8 B10 B5 -100.5(10) . . . . ?
B7 B8 B10 B9 -137.7(9) . . . . ?
B7 B8 B10 B6 -37.3(8) . . . . ?
B7 B8 B9 B3 -101.1(9) . . . . ?
B7 B8 B9 B4 -62.8(10) . . . . ?
B7 B8 B9 B10 37.9(8) . . . . ?
B7 B8 B9 B5 0.4(11) . . . . ?
B7 B8 B2 C20 100.6(10) . . . . ?
B7 B8 B2 B3 138.4(10) . . . . ?
B7 B8 B2 B1 38.9(9) . . . . ?
B7 B10 B5 C19 -0.1(11) . . . . ?
B7 B10 B5 B4 -61.8(11) . . . . ?
B7 B10 B5 B9 -100.3(9) . . . . ?
B7 B10 B5 B6 37.8(8) . . . . ?
B7 B10 B9 B8 -37.6(8) . . . . ?
B7 B10 B9 B3 -0.8(11) . . . . ?
B7 B10 B9 B4 62.3(10) . . . . ?
B7 B10 B9 B5 100.6(9) . . . . ?
B7 B10 B6 C19 -99.9(10) . . . . ?
B7 B10 B6 B5 -137.6(10) . . . . ?
B7 B10 B6 B1 -38.7(9) . . . . ?
B7 B2 B1 Yb1 154.4(10) . . . . ?
B7 B2 B1 C20 137.5(11) . . . . ?
B7 B2 B1 C19 98.9(10) . . . . ?
B7 B2 B1 B6 36.0(9) . . . . ?
B7 B1 B6 C19 137.3(11) . . . . ?
B7 B1 B6 B10 38.7(9) . . . . ?
B7 B1 B6 B5 102.0(10) . . . . ?
C31 C25 C26 C27 179.99(9) . . . . ?
C31 C25 C30 C29 -179.99(9) . . . . ?
C25 C26 C27 C28 0.0 . . . . ?
C26 C25 C30 C29 0.0 . . . . ?
C26 C27 C28 C29 0.0 . . . . ?
C27 C28 C29 C30 0.0 . . . . ?
C28 C29 C30 C25 0.0 . . . . ?
C30 C25 C26 C27 0.0 . . . . ?
